data_7048172
loop_
_publ_author_name
'Mandal, Leena'
'Biswas, Soumava'
'Cosquer, Goulven'
'Shen, Yongbing'
'Yamashita, Masahiro'

_publ_section_title
;
 Anion-driven structures and SMM behavior of dinuclear terbium and
 ytterbium complexes.
;
_journal_issue 48
_journal_name_full 'Dalton transactions (Cambridge, England : 2003)'
_journal_page_first 17493
_journal_page_last 17499
_journal_paper_doi 10.1039/c8dt04049d
_journal_volume 47
_journal_year 2018
_chemical_formula_sum 'C40 H36 N10 O22 Y2'
_chemical_formula_weight 1186.61
_space_group_crystal_system monoclinic
_space_group_IT_number 14
_space_group_name_Hall '-P 2yn'
_space_group_name_H-M_alt 'P 1 21/n 1'
_symmetry_space_group_name_Hall '-P 2yn'
_symmetry_space_group_name_H-M 'P 1 21/n 1'
_atom_sites_solution_hydrogens mixed
_audit_creation_method SHELXL-2014/7
_audit_update_record
;
2018-11-13 deposited with the CCDC.
2018-11-19 downloaded from the CCDC.
;
_cell_angle_alpha 90
_cell_angle_beta 110.223(5)
_cell_angle_gamma 90
_cell_formula_units_Z 2
_cell_length_a 10.614(5)
_cell_length_b 18.172(8)
_cell_length_c 12.413(6)
_cell_measurement_reflns_used 5468
_cell_measurement_temperature 100(2)
_cell_measurement_theta_max 27.4662
_cell_measurement_theta_min 3.0348
_cell_volume 2246.6(18)
_computing_cell_refinement 'CrystalClear (Rigaku Inc., 2008)'
_computing_data_collection 'CrystalClear (Rigaku Inc., 2008)'
_computing_data_reduction 'CrystalClear (Rigaku Inc., 2008), SORTAV (Blessing, 1995)'
_computing_structure_refinement 'SHELXL-2014/7 (Sheldrick, 2014)'
_computing_structure_solution 'SIR92 (Altomare et al, 1994)'
_diffrn_ambient_temperature 100(2)
_diffrn_measured_fraction_theta_full 0.994
_diffrn_measured_fraction_theta_max 0.985
_diffrn_measurement_device_type 'Rigaku Saturn 724+'
_diffrn_radiation_type MoK\a
_diffrn_radiation_wavelength 0.71073
_diffrn_reflns_av_R_equivalents 0.0723
_diffrn_reflns_av_unetI/netI 0.1596
_diffrn_reflns_Laue_measured_fraction_full 0.994
_diffrn_reflns_Laue_measured_fraction_max 0.985
_diffrn_reflns_limit_h_max 13
_diffrn_reflns_limit_h_min -13
_diffrn_reflns_limit_k_max 23
_diffrn_reflns_limit_k_min -17
_diffrn_reflns_limit_l_max 10
_diffrn_reflns_limit_l_min -15
_diffrn_reflns_number 9088
_diffrn_reflns_point_group_measured_fraction_full 0.994
_diffrn_reflns_point_group_measured_fraction_max 0.985
_diffrn_reflns_theta_full 25.242
_diffrn_reflns_theta_max 27.490
_diffrn_reflns_theta_min 4.011
_exptl_absorpt_coefficient_mu 2.670
_exptl_absorpt_correction_T_max 1.0000
_exptl_absorpt_correction_T_min 0.7113
_exptl_absorpt_correction_type multi-scan
_exptl_absorpt_process_details '(Higashi, 1995)'
_exptl_crystal_colour Yellow
_exptl_crystal_density_diffrn 1.754
_exptl_crystal_description Block
_exptl_crystal_F_000 1200
_exptl_crystal_size_max 0.150
_exptl_crystal_size_mid 0.100
_exptl_crystal_size_min 0.100
_refine_diff_density_max 0.765
_refine_diff_density_min -0.610
_refine_diff_density_rms 0.138
_refine_ls_extinction_method none
_refine_ls_goodness_of_fit_ref 1.027
_refine_ls_hydrogen_treatment mixed
_refine_ls_matrix_type full
_refine_ls_number_parameters 344
_refine_ls_number_reflns 5086
_refine_ls_number_restraints 1
_refine_ls_restrained_S_all 1.027
_refine_ls_R_factor_all 0.1318
_refine_ls_R_factor_gt 0.0668
_refine_ls_shift/su_max 0.001
_refine_ls_shift/su_mean 0.000
_refine_ls_structure_factor_coef Fsqd
_refine_ls_weighting_details 'w=1/[\s^2^(Fo^2^)+(0.0300P)^2^+0.1000P] where P=(Fo^2^+2Fc^2^)/3'
_refine_ls_weighting_scheme calc
_refine_ls_wR_factor_gt 0.1002
_refine_ls_wR_factor_ref 0.1179
_reflns_Friedel_coverage 0.000
_reflns_number_gt 3096
_reflns_number_total 5086
_reflns_threshold_expression 'I > 2\s(I)'
_cod_data_source_file c8dt04049d2.cif
_cod_data_source_block 5
_cod_depositor_comments
;
The following automatic conversions were performed:

'_exptl_absorpt_correction_type' value 'Multi-scan' changed to
'multi-scan' according to
/home/data/users/saulius/crontab/automatic-downloads/rss-feeds/RSC/lib/dictionaries/cif_core.dic
dictionary named 'cif_core.dic' version 2.4.2 from 2011-04-26.

Automatic conversion script
Id: cif_fix_values 4973 2017-02-22 13:04:09Z antanas 

 Adding full bibliography for 7048169--7048173.cif.
;
_cod_database_code 7048172
_shelx_shelxl_version_number 2014/7
_shelx_space_group_comment
;
The symmetry employed for this shelxl refinement is uniquely defined
by the following loop, which should always be used as a source of
symmetry information in preference to the above space-group names.
They are only intended as comments.
;
_shelx_estimated_absorpt_t_min 0.690
_shelx_estimated_absorpt_t_max 0.776

loop_
_space_group_symop_operation_xyz
'x, y, z'
'-x+1/2, y+1/2, -z+1/2'
'-x, -y, -z'
'x-1/2, -y-1/2, z-1/2'

loop_
_atom_site_label
_atom_site_type_symbol
_atom_site_fract_x
_atom_site_fract_y
_atom_site_fract_z
_atom_site_U_iso_or_equiv
_atom_site_adp_type
_atom_site_occupancy
_atom_site_site_symmetry_order
_atom_site_calc_flag
_atom_site_refinement_flags_posn
_atom_site_refinement_flags_adp
Y1 Y 1.11751(4) 0.97757(3) 0.15518(4) 0.01560(13) Uani 1 1 d . .
O1 O 0.8979(3) 0.97597(19) 0.0243(2) 0.0146(7) Uani 1 1 d . .
O4 O 1.1279(3) 0.8615(2) 0.0508(3) 0.0268(9) Uani 1 1 d . .
O3 O 1.3022(3) 0.8922(2) 0.1950(3) 0.0247(9) Uani 1 1 d . .
N2 N 0.8787(4) 0.9225(2) 0.3592(3) 0.0180(9) Uani 1 1 d . .
O2 O 1.0553(3) 0.89254(18) 0.2527(3) 0.0198(8) Uani 1 1 d . .
N1 N 0.8177(4) 0.8312(3) 0.0047(3) 0.0212(10) Uani 1 1 d D .
O5 O 1.2880(4) 0.7810(2) 0.1274(3) 0.0458(12) Uani 1 1 d . .
C1 C 0.7914(4) 0.9567(3) 0.0547(4) 0.0184(11) Uani 1 1 d . .
C6 C 0.7530(4) 0.8824(3) 0.0481(4) 0.0176(11) Uani 1 1 d . .
C18 C 0.7157(4) 0.8903(3) 0.4391(4) 0.0231(12) Uani 1 1 d . .
H18 H 0.6519 0.9041 0.4734 0.028 Uiso 1 1 calc R U
C20 C 0.7804(5) 1.0245(3) 0.4285(4) 0.0253(12) Uani 1 1 d . .
H20A H 0.8314 1.0524 0.3898 0.038 Uiso 1 1 calc R U
H20B H 0.8165 1.0346 0.5111 0.038 Uiso 1 1 calc R U
H20C H 0.6858 1.0391 0.3977 0.038 Uiso 1 1 calc R U
C10 C 0.8697(5) 0.7109(3) -0.0534(4) 0.0298(13) Uani 1 1 d . .
H10A H 0.9051 0.7407 -0.1023 0.045 Uiso 1 1 calc R U
H10B H 0.8115 0.6722 -0.0996 0.045 Uiso 1 1 calc R U
H10C H 0.9443 0.6884 0.0081 0.045 Uiso 1 1 calc R U
N3 N 1.2402(4) 0.8426(3) 0.1240(4) 0.0288(11) Uani 1 1 d . .
C16 C 0.9010(4) 0.8511(3) 0.3385(4) 0.0189(11) Uani 1 1 d . .
C19 C 0.7921(5) 0.9443(3) 0.4084(4) 0.0246(12) Uani 1 1 d . .
C3 C 0.6109(4) 0.9839(3) 0.1280(4) 0.0253(13) Uani 1 1 d . .
H3 H 0.5605 1.0193 0.1524 0.030 Uiso 1 1 calc R U
C2 C 0.7184(4) 1.0072(3) 0.0922(4) 0.0187(11) Uani 1 1 d . .
H2 H 0.7400 1.0580 0.0942 0.022 Uiso 1 1 calc R U
C14 C 0.8548(5) 0.7212(3) 0.3476(4) 0.0242(12) Uani 1 1 d . .
H14 H 0.8093 0.6819 0.3690 0.029 Uiso 1 1 calc R U
C15 C 0.8285(4) 0.7950(3) 0.3702(4) 0.0214(12) Uani 1 1 d . .
C9 C 0.7909(5) 0.7587(3) -0.0024(4) 0.0239(12) Uani 1 1 d . .
C17 C 0.7340(5) 0.8177(3) 0.4192(4) 0.0244(12) Uani 1 1 d . .
H17 H 0.6811 0.7816 0.4392 0.029 Uiso 1 1 calc R U
C7 C 0.6232(5) 0.7816(3) 0.0834(4) 0.0282(13) Uani 1 1 d . .
H7 H 0.5557 0.7635 0.1107 0.034 Uiso 1 1 calc R U
C11 C 0.9960(4) 0.8365(3) 0.2816(4) 0.0207(12) Uani 1 1 d . .
C5 C 0.6499(4) 0.8582(3) 0.0868(4) 0.0204(12) Uani 1 1 d . .
C8 C 0.6935(5) 0.7337(3) 0.0414(4) 0.0299(14) Uani 1 1 d . .
H8 H 0.6762 0.6824 0.0419 0.036 Uiso 1 1 calc R U
C12 C 1.0160(4) 0.7629(3) 0.2625(4) 0.0200(11) Uani 1 1 d . .
H12 H 1.0789 0.7502 0.2266 0.024 Uiso 1 1 calc R U
C13 C 0.9457(5) 0.7067(3) 0.2949(4) 0.0255(12) Uani 1 1 d . .
H13 H 0.9618 0.6570 0.2797 0.031 Uiso 1 1 calc R U
C4 C 0.5797(5) 0.9104(3) 0.1276(4) 0.0282(14) Uani 1 1 d . .
H4 H 0.5106 0.8949 0.1548 0.034 Uiso 1 1 calc R U
O10 O 0.9994(3) 1.0402(2) 0.2687(3) 0.0224(8) Uani 1 1 d . .
O9 O 1.0841(3) 1.11223(19) 0.1732(3) 0.0215(8) Uani 1 1 d . .
O7 O 1.2794(3) 1.0116(2) 0.3385(3) 0.0240(8) Uani 1 1 d . .
O6 O 1.3323(3) 1.04608(19) 0.1921(3) 0.0218(8) Uani 1 1 d . .
O11 O 0.9623(3) 1.1591(2) 0.2667(3) 0.0365(10) Uani 1 1 d . .
N5 N 1.0139(4) 1.1062(2) 0.2381(3) 0.0229(10) Uani 1 1 d . .
N4 N 1.3615(4) 1.0453(2) 0.3007(3) 0.0237(10) Uani 1 1 d . .
O8 O 1.4612(3) 1.0767(2) 0.3651(3) 0.0325(10) Uani 1 1 d . .
H1A H 0.917(4) 0.960(3) 0.337(4) 0.019(15) Uiso 1 1 d . .
H2A H 0.872(4) 0.844(3) -0.026(4) 0.05(2) Uiso 1 1 d D .

loop_
_atom_site_aniso_label
_atom_site_aniso_U_11
_atom_site_aniso_U_22
_atom_site_aniso_U_33
_atom_site_aniso_U_23
_atom_site_aniso_U_13
_atom_site_aniso_U_12
Y1 0.01344(19) 0.0171(3) 0.0178(2) -0.0002(2) 0.00730(16) -0.0013(2)
O1 0.0148(14) 0.0170(18) 0.0156(14) -0.0014(15) 0.0100(12) -0.0018(14)
O4 0.0252(18) 0.028(2) 0.0251(18) 0.0006(17) 0.0065(16) 0.0042(16)
O3 0.0181(16) 0.026(2) 0.032(2) -0.0027(17) 0.0110(16) 0.0008(15)
N2 0.0133(17) 0.018(2) 0.022(2) 0.002(2) 0.0066(17) 0.0001(18)
O2 0.0205(16) 0.016(2) 0.0256(18) 0.0021(16) 0.0110(15) -0.0012(14)
N1 0.018(2) 0.026(3) 0.018(2) 0.001(2) 0.0043(18) 0.0002(19)
O5 0.051(3) 0.030(3) 0.051(3) -0.010(2) 0.011(2) 0.021(2)
C1 0.012(2) 0.028(3) 0.013(2) 0.003(2) 0.0018(18) 0.0005(19)
C6 0.013(2) 0.020(3) 0.020(2) 0.002(2) 0.0061(19) 0.002(2)
C18 0.019(2) 0.038(4) 0.018(2) -0.003(2) 0.014(2) -0.003(2)
C20 0.026(2) 0.030(3) 0.027(3) 0.006(3) 0.018(2) 0.005(2)
C10 0.042(3) 0.014(3) 0.028(3) 0.002(2) 0.004(2) 0.003(2)
N3 0.027(2) 0.035(3) 0.026(2) -0.002(2) 0.011(2) 0.000(2)
C16 0.011(2) 0.028(3) 0.015(2) 0.005(2) 0.0004(18) 0.0008(19)
C19 0.024(2) 0.032(3) 0.020(2) 0.001(2) 0.011(2) 0.004(2)
C3 0.017(2) 0.044(4) 0.019(2) -0.004(3) 0.010(2) 0.003(2)
C2 0.015(2) 0.024(3) 0.016(2) -0.001(2) 0.0043(18) 0.002(2)
C14 0.025(3) 0.023(3) 0.023(3) 0.004(2) 0.005(2) -0.009(2)
C15 0.018(2) 0.028(3) 0.016(2) 0.005(2) 0.003(2) -0.005(2)
C9 0.026(3) 0.019(3) 0.019(2) 0.003(2) -0.002(2) -0.004(2)
C17 0.025(2) 0.032(4) 0.020(2) 0.005(2) 0.013(2) -0.008(2)
C7 0.023(2) 0.037(4) 0.020(3) 0.007(3) 0.003(2) -0.013(2)
C11 0.019(2) 0.021(3) 0.020(2) 0.003(2) 0.004(2) -0.001(2)
C5 0.016(2) 0.030(3) 0.014(2) 0.004(2) 0.0046(19) -0.006(2)
C8 0.030(3) 0.026(3) 0.024(3) 0.012(3) -0.004(2) -0.011(2)
C12 0.018(2) 0.021(3) 0.018(2) 0.000(2) 0.003(2) 0.000(2)
C13 0.034(3) 0.019(3) 0.019(2) 0.002(2) 0.003(2) -0.004(2)
C4 0.018(2) 0.051(4) 0.017(2) 0.002(3) 0.009(2) -0.008(2)
O10 0.0226(17) 0.020(2) 0.0300(18) -0.0034(16) 0.0166(15) -0.0018(15)
O9 0.0233(17) 0.021(2) 0.0249(18) 0.0029(16) 0.0140(15) -0.0018(15)
O7 0.0201(16) 0.035(2) 0.0209(16) 0.0001(16) 0.0118(14) -0.0085(16)
O6 0.0211(16) 0.027(2) 0.0180(16) 0.0002(15) 0.0072(14) -0.0034(15)
O11 0.037(2) 0.026(3) 0.054(3) -0.013(2) 0.026(2) 0.0050(18)
N5 0.020(2) 0.020(3) 0.027(2) -0.006(2) 0.0067(19) -0.0005(19)
N4 0.020(2) 0.028(3) 0.024(2) -0.002(2) 0.0086(18) -0.0025(18)
O8 0.0201(18) 0.046(3) 0.030(2) -0.0088(19) 0.0062(16) -0.0132(17)

loop_
_atom_type_symbol
_atom_type_description
_atom_type_scat_dispersion_real
_atom_type_scat_dispersion_imag
_atom_type_scat_source
C C 0.0033 0.0016 'International Tables Vol C Tables 4.2.6.8 and 6.1.1.4'
H H 0.0000 0.0000 'International Tables Vol C Tables 4.2.6.8 and 6.1.1.4'
N N 0.0061 0.0033 'International Tables Vol C Tables 4.2.6.8 and 6.1.1.4'
O O 0.0106 0.0060 'International Tables Vol C Tables 4.2.6.8 and 6.1.1.4'
Y Y -2.7962 3.5667 'International Tables Vol C Tables 4.2.6.8 and 6.1.1.4'

loop_
_geom_angle_atom_site_label_1
_geom_angle_atom_site_label_2
_geom_angle_atom_site_label_3
_geom_angle
_geom_angle_site_symmetry_1
_geom_angle_site_symmetry_3
O2 Y1 O1 147.50(11) . 3_775
O2 Y1 O1 87.51(11) . .
O1 Y1 O1 67.47(12) 3_775 .
O2 Y1 O7 84.97(12) . .
O1 Y1 O7 126.88(11) 3_775 .
O1 Y1 O7 150.96(11) . .
O2 Y1 O3 79.20(12) . .
O1 Y1 O3 102.25(11) 3_775 .
O1 Y1 O3 132.77(12) . .
O7 Y1 O3 73.02(12) . .
O2 Y1 O10 72.62(12) . .
O1 Y1 O10 119.78(12) 3_775 .
O1 Y1 O10 79.68(11) . .
O7 Y1 O10 71.30(11) . .
O3 Y1 O10 135.85(12) . .
O2 Y1 O9 124.09(12) . .
O1 Y1 O9 76.45(11) 3_775 .
O1 Y1 O9 86.32(11) . .
O7 Y1 O9 74.98(11) . .
O3 Y1 O9 138.02(11) . .
O10 Y1 O9 51.60(11) . .
O2 Y1 O6 132.68(11) . .
O1 Y1 O6 75.71(10) 3_775 .
O1 Y1 O6 139.65(11) . .
O7 Y1 O6 52.51(11) . .
O3 Y1 O6 69.99(12) . .
O10 Y1 O6 106.10(11) . .
O9 Y1 O6 69.13(11) . .
O2 Y1 O4 76.58(12) . .
O1 Y1 O4 79.13(12) 3_775 .
O1 Y1 O4 80.86(11) . .
O7 Y1 O4 124.14(11) . .
O3 Y1 O4 52.03(11) . .
O10 Y1 O4 144.01(12) . .
O9 Y1 O4 155.29(11) . .
O6 Y1 O4 108.35(11) . .
O2 Y1 Y1 118.75(8) . 3_775
O1 Y1 Y1 33.74(7) 3_775 3_775
O1 Y1 Y1 33.73(7) . 3_775
O7 Y1 Y1 152.44(9) . 3_775
O3 Y1 Y1 122.41(8) . 3_775
O10 Y1 Y1 101.00(8) . 3_775
O9 Y1 Y1 79.66(7) . 3_775
O6 Y1 Y1 108.05(8) . 3_775
O4 Y1 Y1 77.95(8) . 3_775
C1 O1 Y1 124.7(2) . 3_775
C1 O1 Y1 122.5(2) . .
Y1 O1 Y1 112.53(12) 3_775 .
N3 O4 Y1 93.2(3) . .
N3 O3 Y1 97.2(3) . .
C19 N2 C16 124.4(5) . .
C19 N2 H1A 113(3) . .
C16 N2 H1A 123(3) . .
C11 O2 Y1 163.8(3) . .
C9 N1 C6 124.6(5) . .
C9 N1 H2A 114(4) . .
C6 N1 H2A 121(4) . .
O1 C1 C2 122.8(4) . .
O1 C1 C6 119.0(4) . .
C2 C1 C6 118.1(4) . .
N1 C6 C1 120.0(4) . .
N1 C6 C5 118.3(5) . .
C1 C6 C5 121.6(5) . .
C17 C18 C19 119.5(5) . .
C17 C18 H18 120.2 . .
C19 C18 H18 120.2 . .
C19 C20 H20A 109.5 . .
C19 C20 H20B 109.5 . .
H20A C20 H20B 109.5 . .
C19 C20 H20C 109.5 . .
H20A C20 H20C 109.5 . .
H20B C20 H20C 109.5 . .
C9 C10 H10A 109.5 . .
C9 C10 H10B 109.5 . .
H10A C10 H10B 109.5 . .
C9 C10 H10C 109.5 . .
H10A C10 H10C 109.5 . .
H10B C10 H10C 109.5 . .
O5 N3 O4 123.1(4) . .
O5 N3 O3 121.0(4) . .
O4 N3 O3 115.9(4) . .
N2 C16 C15 119.3(4) . .
N2 C16 C11 117.7(4) . .
C15 C16 C11 122.9(5) . .
N2 C19 C18 118.1(5) . .
N2 C19 C20 118.6(5) . .
C18 C19 C20 123.2(5) . .
C4 C3 C2 120.3(5) . .
C4 C3 H3 119.8 . .
C2 C3 H3 119.8 . .
C1 C2 C3 120.8(5) . .
C1 C2 H2 119.6 . .
C3 C2 H2 119.6 . .
C13 C14 C15 119.8(5) . .
C13 C14 H14 120.1 . .
C15 C14 H14 120.1 . .
C17 C15 C16 116.6(5) . .
C17 C15 C14 125.7(5) . .
C16 C15 C14 117.7(5) . .
N1 C9 C8 117.4(5) . .
N1 C9 C10 117.5(5) . .
C8 C9 C10 125.1(5) . .
C18 C17 C15 121.9(5) . .
C18 C17 H17 119.0 . .
C15 C17 H17 119.0 . .
C8 C7 C5 120.5(5) . .
C8 C7 H7 119.7 . .
C5 C7 H7 119.7 . .
O2 C11 C12 125.9(5) . .
O2 C11 C16 118.3(5) . .
C12 C11 C16 115.8(5) . .
C4 C5 C6 118.9(5) . .
C4 C5 C7 123.2(5) . .
C6 C5 C7 117.9(5) . .
C7 C8 C9 121.1(5) . .
C7 C8 H8 119.4 . .
C9 C8 H8 119.4 . .
C11 C12 C13 121.7(5) . .
C11 C12 H12 119.2 . .
C13 C12 H12 119.2 . .
C14 C13 C12 122.0(5) . .
C14 C13 H13 119.0 . .
C12 C13 H13 119.0 . .
C3 C4 C5 120.0(5) . .
C3 C4 H4 120.0 . .
C5 C4 H4 120.0 . .
N5 O10 Y1 97.2(3) . .
N5 O9 Y1 96.0(3) . .
N4 O7 Y1 97.5(2) . .
N4 O6 Y1 93.5(2) . .
O11 N5 O9 122.3(5) . .
O11 N5 O10 122.6(4) . .
O9 N5 O10 115.0(4) . .
O8 N4 O6 121.6(4) . .
O8 N4 O7 121.9(4) . .
O6 N4 O7 116.5(4) . .

loop_
_geom_bond_atom_site_label_1
_geom_bond_atom_site_label_2
_geom_bond_distance
_geom_bond_site_symmetry_2
Y1 O2 2.200(3) .
Y1 O1 2.335(3) 3_775
Y1 O1 2.336(3) .
Y1 O7 2.411(3) .
Y1 O3 2.413(3) .
Y1 O10 2.465(3) .
Y1 O9 2.494(4) .
Y1 O6 2.497(3) .
Y1 O4 2.498(4) .
Y1 Y1 3.8840(17) 3_775
O1 C1 1.355(5) .
O1 Y1 2.335(3) 3_775
O4 N3 1.271(5) .
O3 N3 1.272(5) .
N2 C19 1.328(6) .
N2 C16 1.359(6) .
N2 H1A 0.88(5) .
O2 C11 1.310(6) .
N1 C9 1.344(6) .
N1 C6 1.372(6) .
N1 H2A 0.83(2) .
O5 N3 1.225(5) .
C1 C2 1.381(6) .
C1 C6 1.406(7) .
C6 C5 1.408(6) .
C18 C17 1.369(7) .
C18 C19 1.407(7) .
C18 H18 0.9500 .
C20 C19 1.489(7) .
C20 H20A 0.9800 .
C20 H20B 0.9800 .
C20 H20C 0.9800 .
C10 C9 1.489(7) .
C10 H10A 0.9800 .
C10 H10B 0.9800 .
C10 H10C 0.9800 .
C16 C15 1.413(7) .
C16 C11 1.442(6) .
C3 C4 1.376(7) .
C3 C2 1.424(6) .
C3 H3 0.9500 .
C2 H2 0.9500 .
C14 C13 1.366(7) .
C14 C15 1.417(7) .
C14 H14 0.9500 .
C15 C17 1.403(7) .
C9 C8 1.400(7) .
C17 H17 0.9500 .
C7 C8 1.362(7) .
C7 C5 1.418(7) .
C7 H7 0.9500 .
C11 C12 1.387(7) .
C5 C4 1.405(7) .
C8 H8 0.9500 .
C12 C13 1.403(7) .
C12 H12 0.9500 .
C13 H13 0.9500 .
C4 H4 0.9500 .
O10 N5 1.282(5) .
O9 N5 1.277(5) .
O7 N4 1.279(5) .
O6 N4 1.275(5) .
O11 N5 1.219(5) .
N4 O8 1.225(5) .

loop_
_geom_torsion_atom_site_label_1
_geom_torsion_atom_site_label_2
_geom_torsion_atom_site_label_3
_geom_torsion_atom_site_label_4
_geom_torsion
_geom_torsion_site_symmetry_1
Y1 O1 C1 C2 -82.6(5) 3_775
Y1 O1 C1 C2 90.6(4) .
Y1 O1 C1 C6 97.4(4) 3_775
Y1 O1 C1 C6 -89.4(4) .
C9 N1 C6 C1 178.2(4) .
C9 N1 C6 C5 -0.9(6) .
O1 C1 C6 N1 -4.0(6) .
C2 C1 C6 N1 176.0(4) .
O1 C1 C6 C5 175.0(4) .
C2 C1 C6 C5 -5.0(6) .
Y1 O4 N3 O5 167.4(5) .
Y1 O4 N3 O3 -12.7(4) .
Y1 O3 N3 O5 -166.9(4) .
Y1 O3 N3 O4 13.2(4) .
C19 N2 C16 C15 0.1(7) .
C19 N2 C16 C11 178.4(4) .
C16 N2 C19 C18 -1.5(7) .
C16 N2 C19 C20 178.5(4) .
C17 C18 C19 N2 0.9(7) .
C17 C18 C19 C20 -179.0(4) .
O1 C1 C2 C3 -177.2(4) .
C6 C1 C2 C3 2.8(6) .
C4 C3 C2 C1 1.1(6) .
N2 C16 C15 C17 1.7(6) .
C11 C16 C15 C17 -176.5(4) .
N2 C16 C15 C14 -179.8(4) .
C11 C16 C15 C14 2.0(6) .
C13 C14 C15 C17 177.2(4) .
C13 C14 C15 C16 -1.2(6) .
C6 N1 C9 C8 -2.4(6) .
C6 N1 C9 C10 179.2(4) .
C19 C18 C17 C15 0.9(7) .
C16 C15 C17 C18 -2.2(7) .
C14 C15 C17 C18 179.4(4) .
Y1 O2 C11 C12 71.4(12) .
Y1 O2 C11 C16 -108.6(11) .
N2 C16 C11 O2 -0.2(6) .
C15 C16 C11 O2 178.1(4) .
N2 C16 C11 C12 179.8(4) .
C15 C16 C11 C12 -2.0(6) .
N1 C6 C5 C4 -177.7(4) .
C1 C6 C5 C4 3.3(7) .
N1 C6 C5 C7 2.8(6) .
C1 C6 C5 C7 -176.2(4) .
C8 C7 C5 C4 179.1(4) .
C8 C7 C5 C6 -1.5(7) .
C5 C7 C8 C9 -1.9(7) .
N1 C9 C8 C7 3.8(7) .
C10 C9 C8 C7 -178.0(4) .
O2 C11 C12 C13 -178.8(4) .
C16 C11 C12 C13 1.2(6) .
C15 C14 C13 C12 0.5(7) .
C11 C12 C13 C14 -0.5(7) .
C2 C3 C4 C5 -2.9(7) .
C6 C5 C4 C3 0.7(7) .
C7 C5 C4 C3 -179.8(4) .
Y1 O9 N5 O11 -174.8(4) .
Y1 O9 N5 O10 3.8(4) .
Y1 O10 N5 O11 174.7(4) .
Y1 O10 N5 O9 -3.8(4) .
Y1 O6 N4 O8 -176.4(4) .
Y1 O6 N4 O7 1.9(4) .
Y1 O7 N4 O8 176.3(4) .
Y1 O7 N4 O6 -2.0(4) .
